data_4029430
loop_
_publ_author_name
'Orejarena Pacheco, Julio Cesar'
'Opatz, Till'

_publ_section_title
;
 Ring Expansion of 1,2,3,4-Tetrahydroisoquinolines to
 Dibenzo[c,f]azonines. An Unexpected [1,4]-Sigmatropic Rearrangement of
 Nitrile-Stabilized Ammonium Ylides.
;
_journal_issue 11
_journal_name_full 'The Journal of organic chemistry'
_journal_page_first 5182
_journal_page_last 5192
_journal_paper_doi 10.1021/jo500749x
_journal_volume 79
_journal_year 2014
_chemical_formula_moiety 'C18 H18 N2'
_chemical_formula_sum 'C18 H18 N2'
_chemical_formula_weight 262.34
_chemical_name_systematic
;

 ?

;
_space_group_crystal_system triclinic
_space_group_IT_number 2
_space_group_name_Hall '-P 1'
_space_group_name_H-M_alt 'P -1'
_symmetry_space_group_name_Hall '-P 1'
_symmetry_space_group_name_H-M 'P -1'
_atom_sites_solution_hydrogens geom
_audit_creation_method SHELXL-2013
_cell_angle_alpha 112.774(4)
_cell_angle_beta 98.136(4)
_cell_angle_gamma 107.001(4)
_cell_formula_units_Z 2
_cell_length_a 9.0667(16)
_cell_length_b 9.4296(16)
_cell_length_c 9.8594(18)
_cell_measurement_reflns_used 4965
_cell_measurement_temperature 173(2)
_cell_measurement_theta_max 27.8
_cell_measurement_theta_min 2.3
_cell_volume 711.6(2)
_computing_structure_refinement 'SHELXL-2013 (Sheldrick, 2013)'
_computing_structure_solution 'SHELXS-2013 (Sheldrick, 2013)'
_diffrn_ambient_temperature 173(2)
_diffrn_measured_fraction_theta_full 1.000
_diffrn_measured_fraction_theta_max 0.998
_diffrn_measurement_device_type 'Smart CCD'
_diffrn_measurement_method 'CCD scans'
_diffrn_radiation_type MoK\a
_diffrn_radiation_wavelength 0.71073
_diffrn_reflns_av_R_equivalents 0.0236
_diffrn_reflns_av_unetI/netI 0.0235
_diffrn_reflns_Laue_measured_fraction_full 1.000
_diffrn_reflns_Laue_measured_fraction_max 0.998
_diffrn_reflns_limit_h_max 11
_diffrn_reflns_limit_h_min -11
_diffrn_reflns_limit_k_max 12
_diffrn_reflns_limit_k_min -12
_diffrn_reflns_limit_l_max 12
_diffrn_reflns_limit_l_min -12
_diffrn_reflns_number 8795
_diffrn_reflns_point_group_measured_fraction_full 1.000
_diffrn_reflns_point_group_measured_fraction_max 0.998
_diffrn_reflns_theta_full 25.242
_diffrn_reflns_theta_max 27.826
_diffrn_reflns_theta_min 2.340
_diffrn_source 'sealed tube'
_exptl_absorpt_coefficient_mu 0.072
_exptl_absorpt_correction_type none
_exptl_crystal_colour colourless
_exptl_crystal_density_diffrn 1.224
_exptl_crystal_description plate
_exptl_crystal_F_000 280
_exptl_crystal_size_max 0.500
_exptl_crystal_size_mid 0.500
_exptl_crystal_size_min 0.230
_refine_diff_density_max 0.229
_refine_diff_density_min -0.260
_refine_diff_density_rms 0.056
_refine_ls_extinction_method none
_refine_ls_goodness_of_fit_ref 1.049
_refine_ls_hydrogen_treatment constr
_refine_ls_matrix_type full
_refine_ls_number_parameters 182
_refine_ls_number_reflns 3365
_refine_ls_number_restraints 0
_refine_ls_restrained_S_all 1.049
_refine_ls_R_factor_all 0.0459
_refine_ls_R_factor_gt 0.0414
_refine_ls_shift/su_max 0.000
_refine_ls_shift/su_mean 0.000
_refine_ls_structure_factor_coef Fsqd
_refine_ls_weighting_details 'w=1/[\s^2^(Fo^2^)+(0.0552P)^2^+0.1824P] where P=(Fo^2^+2Fc^2^)/3'
_refine_ls_weighting_scheme calc
_refine_ls_wR_factor_gt 0.1045
_refine_ls_wR_factor_ref 0.1087
_reflns_Friedel_coverage 0.000
_reflns_number_gt 3015
_reflns_number_total 3365
_reflns_threshold_expression 'I > 2\s(I)'
_cod_data_source_file jo500749x_si_002.cif
_cod_data_source_block jc173af2
_cod_depositor_comments 'Adding full bibliography for 4029430--4029431.cif.'
_cod_database_code 4029430
_shelx_space_group_comment
;

The symmetry employed for this shelxl refinement is uniquely defined

by the following loop, which should always be used as a source of

symmetry information in preference to the above space-group names.

They are only intended as comments.

;
_shelx_estimated_absorpt_t_min 0.965
_shelx_estimated_absorpt_t_max 0.984
_shelxl_version_number 2013-4

loop_
_space_group_symop_operation_xyz
'x, y, z'
'-x, -y, -z'

loop_
_atom_site_label
_atom_site_type_symbol
_atom_site_fract_x
_atom_site_fract_y
_atom_site_fract_z
_atom_site_U_iso_or_equiv
_atom_site_adp_type
_atom_site_occupancy
_atom_site_site_symmetry_order
_atom_site_calc_flag
_atom_site_refinement_flags_posn
_atom_site_refinement_flags_adp
C1 C 0.07842(12) 0.12901(13) 0.18914(12) 0.0244(2) Uani 1 1 d . .
H1A H -0.0372 0.0958 0.1397 0.029 Uiso 1 1 calc R U
H1B H 0.1082 0.0325 0.1385 0.029 Uiso 1 1 calc R U
C2 C 0.17623(12) 0.27196(12) 0.16156(11) 0.0221(2) Uani 1 1 d . .
C3 C 0.10335(13) 0.37562(14) 0.13813(12) 0.0271(2) Uani 1 1 d . .
H3 H -0.0074 0.3506 0.1327 0.033 Uiso 1 1 calc R U
C4 C 0.18911(14) 0.51456(14) 0.12258(12) 0.0295(2) Uani 1 1 d . .
H4 H 0.1372 0.5839 0.1081 0.035 Uiso 1 1 calc R U
C5 C 0.35030(14) 0.55192(14) 0.12815(12) 0.0295(2) Uani 1 1 d . .
H5 H 0.4099 0.6480 0.1200 0.035 Uiso 1 1 calc R U
C6 C 0.42369(13) 0.44690(13) 0.14583(12) 0.0258(2) Uani 1 1 d . .
H6 H 0.5332 0.4704 0.1468 0.031 Uiso 1 1 calc R U
C7 C 0.33899(12) 0.30790(12) 0.16213(11) 0.0215(2) Uani 1 1 d . .
C8 C 0.42226(11) 0.19905(12) 0.19081(11) 0.0219(2) Uani 1 1 d . .
H8 H 0.3409 0.0823 0.1384 0.026 Uiso 1 1 calc R U
N9 N 0.47112(10) 0.24546(10) 0.35451(10) 0.02262(19) Uani 1 1 d . .
C10 C 0.45592(13) 0.10554(14) 0.38940(13) 0.0289(2) Uani 1 1 d . .
H10A H 0.5131 0.1481 0.4989 0.035 Uiso 1 1 calc R U
H10B H 0.5070 0.0355 0.3263 0.035 Uiso 1 1 calc R U
C11 C 0.27798(13) -0.00074(14) 0.35680(13) 0.0289(2) Uani 1 1 d . .
H11A H 0.2257 -0.0610 0.2445 0.035 Uiso 1 1 calc R U
H11B H 0.2714 -0.0841 0.3957 0.035 Uiso 1 1 calc R U
C12 C 0.18998(12) 0.10722(13) 0.43336(12) 0.0254(2) Uani 1 1 d . .
C13 C 0.20195(14) 0.15139(15) 0.58839(13) 0.0338(3) Uani 1 1 d . .
H13 H 0.2612 0.1099 0.6401 0.041 Uiso 1 1 calc R U
C14 C 0.12944(16) 0.25430(16) 0.66857(14) 0.0396(3) Uani 1 1 d . .
H14 H 0.1402 0.2838 0.7742 0.048 Uiso 1 1 calc R U
C15 C 0.04120(15) 0.31357(15) 0.59333(15) 0.0385(3) Uani 1 1 d . .
H15 H -0.0097 0.3833 0.6469 0.046 Uiso 1 1 calc R U
C16 C 0.02748(13) 0.27072(14) 0.43960(14) 0.0311(2) Uani 1 1 d . .
H16 H -0.0340 0.3111 0.3885 0.037 Uiso 1 1 calc R U
C17 C 0.10199(12) 0.16943(12) 0.35804(12) 0.0235(2) Uani 1 1 d . .
C18 C 0.55957(13) 0.20004(13) 0.12194(12) 0.0264(2) Uani 1 1 d . .
N19 N 0.66760(12) 0.19993(13) 0.07452(12) 0.0363(2) Uani 1 1 d . .
C20 C 0.62372(12) 0.38756(14) 0.44087(12) 0.0279(2) Uani 1 1 d . .
H20A H 0.6396 0.4231 0.5511 0.042 Uiso 1 1 calc R U
H20B H 0.6217 0.4793 0.4179 0.042 Uiso 1 1 calc R U
H20C H 0.7123 0.3555 0.4115 0.042 Uiso 1 1 calc R U

loop_
_atom_site_aniso_label
_atom_site_aniso_U_11
_atom_site_aniso_U_22
_atom_site_aniso_U_33
_atom_site_aniso_U_23
_atom_site_aniso_U_13
_atom_site_aniso_U_12
C1 0.0174(4) 0.0232(5) 0.0269(5) 0.0086(4) 0.0044(4) 0.0050(4)
C2 0.0210(5) 0.0233(5) 0.0175(4) 0.0062(4) 0.0043(3) 0.0072(4)
C3 0.0235(5) 0.0321(5) 0.0248(5) 0.0112(4) 0.0051(4) 0.0125(4)
C4 0.0358(6) 0.0318(6) 0.0258(5) 0.0142(4) 0.0078(4) 0.0182(5)
C5 0.0371(6) 0.0287(5) 0.0272(5) 0.0157(4) 0.0128(4) 0.0127(5)
C6 0.0259(5) 0.0286(5) 0.0244(5) 0.0124(4) 0.0111(4) 0.0102(4)
C7 0.0221(5) 0.0233(5) 0.0173(4) 0.0069(4) 0.0065(3) 0.0093(4)
C8 0.0194(4) 0.0218(5) 0.0235(5) 0.0082(4) 0.0086(4) 0.0083(4)
N9 0.0210(4) 0.0238(4) 0.0238(4) 0.0112(3) 0.0069(3) 0.0087(3)
C10 0.0267(5) 0.0321(6) 0.0376(6) 0.0210(5) 0.0118(4) 0.0157(4)
C11 0.0293(5) 0.0259(5) 0.0370(6) 0.0180(5) 0.0115(4) 0.0115(4)
C12 0.0202(5) 0.0227(5) 0.0298(5) 0.0117(4) 0.0084(4) 0.0031(4)
C13 0.0276(5) 0.0372(6) 0.0318(6) 0.0182(5) 0.0078(4) 0.0029(5)
C14 0.0388(6) 0.0385(6) 0.0279(6) 0.0098(5) 0.0157(5) 0.0006(5)
C15 0.0405(7) 0.0290(6) 0.0425(7) 0.0106(5) 0.0269(5) 0.0092(5)
C16 0.0276(5) 0.0269(5) 0.0409(6) 0.0152(5) 0.0179(5) 0.0098(4)
C17 0.0185(4) 0.0197(4) 0.0276(5) 0.0088(4) 0.0089(4) 0.0026(4)
C18 0.0260(5) 0.0241(5) 0.0274(5) 0.0086(4) 0.0100(4) 0.0105(4)
N19 0.0313(5) 0.0339(5) 0.0427(6) 0.0127(4) 0.0192(4) 0.0134(4)
C20 0.0224(5) 0.0286(5) 0.0268(5) 0.0086(4) 0.0051(4) 0.0081(4)

loop_
_atom_type_symbol
_atom_type_description
_atom_type_scat_dispersion_real
_atom_type_scat_dispersion_imag
_atom_type_scat_source
C C 0.0033 0.0016 'International Tables Vol C Tables 4.2.6.8 and 6.1.1.4'
H H 0.0000 0.0000 'International Tables Vol C Tables 4.2.6.8 and 6.1.1.4'
N N 0.0061 0.0033 'International Tables Vol C Tables 4.2.6.8 and 6.1.1.4'

loop_
_geom_angle_atom_site_label_1
_geom_angle_atom_site_label_2
_geom_angle_atom_site_label_3
_geom_angle
C17 C1 C2 114.42(8)
C17 C1 H1A 108.7
C2 C1 H1A 108.7
C17 C1 H1B 108.7
C2 C1 H1B 108.7
H1A C1 H1B 107.6
C3 C2 C7 117.90(9)
C3 C2 C1 118.81(9)
C7 C2 C1 123.27(9)
C4 C3 C2 121.58(10)
C4 C3 H3 119.2
C2 C3 H3 119.2
C5 C4 C3 120.09(10)
C5 C4 H4 120.0
C3 C4 H4 120.0
C4 C5 C6 119.24(10)
C4 C5 H5 120.4
C6 C5 H5 120.4
C5 C6 C7 121.05(10)
C5 C6 H6 119.5
C7 C6 H6 119.5
C6 C7 C2 120.05(9)
C6 C7 C8 120.90(9)
C2 C7 C8 118.93(9)
N9 C8 C18 112.38(8)
N9 C8 C7 110.57(8)
C18 C8 C7 112.17(8)
N9 C8 H8 107.1
C18 C8 H8 107.1
C7 C8 H8 107.1
C8 N9 C20 114.14(8)
C8 N9 C10 114.40(8)
C20 N9 C10 114.12(9)
N9 C10 C11 111.18(8)
N9 C10 H10A 109.4
C11 C10 H10A 109.4
N9 C10 H10B 109.4
C11 C10 H10B 109.4
H10A C10 H10B 108.0
C12 C11 C10 110.76(9)
C12 C11 H11A 109.5
C10 C11 H11A 109.5
C12 C11 H11B 109.5
C10 C11 H11B 109.5
H11A C11 H11B 108.1
C13 C12 C17 118.65(10)
C13 C12 C11 117.97(10)
C17 C12 C11 123.35(9)
C14 C13 C12 121.68(12)
C14 C13 H13 119.2
C12 C13 H13 119.2
C15 C14 C13 119.45(11)
C15 C14 H14 120.3
C13 C14 H14 120.3
C14 C15 C16 119.72(11)
C14 C15 H15 120.1
C16 C15 H15 120.1
C15 C16 C17 121.47(11)
C15 C16 H16 119.3
C17 C16 H16 119.3
C16 C17 C12 119.02(10)
C16 C17 C1 117.24(10)
C12 C17 C1 123.72(9)
N19 C18 C8 177.02(12)
N9 C20 H20A 109.5
N9 C20 H20B 109.5
H20A C20 H20B 109.5
N9 C20 H20C 109.5
H20A C20 H20C 109.5
H20B C20 H20C 109.5

loop_
_geom_bond_atom_site_label_1
_geom_bond_atom_site_label_2
_geom_bond_distance
C1 C17 1.5246(14)
C1 C2 1.5265(14)
C1 H1A 0.9900
C1 H1B 0.9900
C2 C3 1.3981(14)
C2 C7 1.4129(14)
C3 C4 1.3922(16)
C3 H3 0.9500
C4 C5 1.3871(16)
C4 H4 0.9500
C5 C6 1.3929(15)
C5 H5 0.9500
C6 C7 1.3939(14)
C6 H6 0.9500
C7 C8 1.5235(14)
C8 N9 1.4595(13)
C8 C18 1.4995(14)
C8 H8 1.0000
N9 C20 1.4608(13)
N9 C10 1.4616(13)
C10 C11 1.5391(15)
C10 H10A 0.9900
C10 H10B 0.9900
C11 C12 1.5144(15)
C11 H11A 0.9900
C11 H11B 0.9900
C12 C13 1.3983(15)
C12 C17 1.4054(15)
C13 C14 1.3874(18)
C13 H13 0.9500
C14 C15 1.385(2)
C14 H14 0.9500
C15 C16 1.3853(17)
C15 H15 0.9500
C16 C17 1.3971(15)
C16 H16 0.9500
C18 N19 1.1435(14)
C20 H20A 0.9800
C20 H20B 0.9800
C20 H20C 0.9800

loop_
_geom_torsion_atom_site_label_1
_geom_torsion_atom_site_label_2
_geom_torsion_atom_site_label_3
_geom_torsion_atom_site_label_4
_geom_torsion
C17 C1 C2 C3 -95.04(11)
C17 C1 C2 C7 83.36(12)
C7 C2 C3 C4 -2.83(15)
C1 C2 C3 C4 175.66(9)
C2 C3 C4 C5 0.85(16)
C3 C4 C5 C6 1.48(16)
C4 C5 C6 C7 -1.76(16)
C5 C6 C7 C2 -0.27(15)
C5 C6 C7 C8 -176.39(9)
C3 C2 C7 C6 2.52(14)
C1 C2 C7 C6 -175.90(9)
C3 C2 C7 C8 178.72(8)
C1 C2 C7 C8 0.30(14)
C6 C7 C8 N9 97.16(10)
C2 C7 C8 N9 -79.00(11)
C6 C7 C8 C18 -29.15(13)
C2 C7 C8 C18 154.69(9)
C18 C8 N9 C20 43.60(11)
C7 C8 N9 C20 -82.59(10)
C18 C8 N9 C10 -90.43(10)
C7 C8 N9 C10 143.38(9)
C8 N9 C10 C11 -71.60(11)
C20 N9 C10 C11 154.36(9)
N9 C10 C11 C12 -50.78(12)
C10 C11 C12 C13 -83.06(12)
C10 C11 C12 C17 94.70(12)
C17 C12 C13 C14 0.01(16)
C11 C12 C13 C14 177.88(10)
C12 C13 C14 C15 0.79(17)
C13 C14 C15 C16 -0.54(17)
C14 C15 C16 C17 -0.51(17)
C15 C16 C17 C12 1.31(15)
C15 C16 C17 C1 179.66(9)
C13 C12 C17 C16 -1.04(14)
C11 C12 C17 C16 -178.79(9)
C13 C12 C17 C1 -179.28(9)
C11 C12 C17 C1 2.97(15)
C2 C1 C17 C16 75.03(11)
C2 C1 C17 C12 -106.70(11)
